data_4333976
loop_
_publ_author_name
'Theshini Perera'
'Pramuditha Abhayawardhana'
'Patricia A. Marzilli'
'Frank R. Fronczek'
'Luigi G. Marzilli'

_publ_section_title
;
 Formation of a Metal-to-Nitrogen Bond of Normal Length by a Neutral
 Sufonamide Group within a Tridentate Ligand. A New Approach to
 Radiopharmaceutical Bioconjugation
;
_journal_name_full 'Inorganic Chemistry'
_journal_page_first 2412
_journal_page_last 2421
_journal_paper_doi 10.1021/ic302180t
_journal_volume 52
_journal_year 2013
_chemical_formula_moiety 'C27 H24 N4 O5 Re S, 0.93(B F4), Br0.07, 4(H2 O) '
_chemical_formula_sum 'C27 H32 B0.93 Br0.07 F3.72 N4 O9 Re S'
_chemical_formula_weight 861.58
_chemical_name_systematic
;
 ?
;
_space_group_IT_number 15
_symmetry_cell_setting monoclinic
_symmetry_space_group_name_Hall '-C 2yc'
_symmetry_space_group_name_H-M 'C 1 2/c 1'
_atom_sites_solution_hydrogens geom
_atom_sites_solution_primary direct
_atom_sites_solution_secondary difmap
_audit_creation_method SHELXL-97
_cell_angle_alpha 90
_cell_angle_beta 97.278(6)
_cell_angle_gamma 90
_cell_formula_units_Z 8
_cell_length_a 33.684(4)
_cell_length_b 8.1471(10)
_cell_length_c 23.635(3)
_cell_measurement_reflns_used 6602
_cell_measurement_temperature 220.0(5)
_cell_measurement_theta_max 26.0
_cell_measurement_theta_min 2.5
_cell_volume 6433.8(14)
_computing_cell_refinement 'HKL Scalepack (Otwinowski & Minor 1997)'
_computing_data_collection 'COLLECT (Nonius, 2000)'
_computing_data_reduction 'HKL Denzo and Scalepack (Otwinowski & Minor 1997)'
_computing_molecular_graphics 'ORTEP-3 for Windows (Farrugia, 1997)'
_computing_publication_material 'SHELXL-97 (Sheldrick, 2008)'
_computing_structure_refinement 'SHELXL-97 (Sheldrick, 2008)'
_computing_structure_solution 'SIR97 (Altomare  et al., 1999)'
_diffrn_ambient_temperature 220.0(5)
_diffrn_measured_fraction_theta_full 0.997
_diffrn_measured_fraction_theta_max 0.994
_diffrn_measurement_device 'Nonius KappaCCD (with Oxford Cryostream)'
_diffrn_measurement_method ' \w and \f scans'
_diffrn_radiation_monochromator graphite
_diffrn_radiation_source 'fine-focus sealed tube'
_diffrn_radiation_type MoK\a
_diffrn_radiation_wavelength 0.71073
_diffrn_reflns_av_R_equivalents 0.040
_diffrn_reflns_av_sigmaI/netI 0.0497
_diffrn_reflns_limit_h_max 41
_diffrn_reflns_limit_h_min -41
_diffrn_reflns_limit_k_max 9
_diffrn_reflns_limit_k_min -10
_diffrn_reflns_limit_l_max 29
_diffrn_reflns_limit_l_min -29
_diffrn_reflns_number 31182
_diffrn_reflns_theta_full 25.0
_diffrn_reflns_theta_max 26.06
_diffrn_reflns_theta_min 2.81
_exptl_absorpt_coefficient_mu 4.006
_exptl_absorpt_correction_T_max 0.767
_exptl_absorpt_correction_T_min 0.585
_exptl_absorpt_correction_type multi-scan
_exptl_absorpt_process_details 'HKL Scalepack (Otwinowski & Minor 1997)'
_exptl_crystal_colour yellow
_exptl_crystal_density_diffrn 1.779
_exptl_crystal_description 'needle fragment'
_exptl_crystal_F_000 3405
_exptl_crystal_size_max 0.15
_exptl_crystal_size_mid 0.10
_exptl_crystal_size_min 0.07
_refine_diff_density_max 1.09
_refine_diff_density_min -0.96
_refine_diff_density_rms 0.118
_refine_ls_extinction_coef 0.00018(3)
_refine_ls_extinction_expression Fc^*^=kFc[1+0.001xFc^2^\l^3^/sin(2\q)]^-1/4^
_refine_ls_extinction_method SHELXL
_refine_ls_goodness_of_fit_ref 1.157
_refine_ls_hydrogen_treatment constr
_refine_ls_matrix_type full
_refine_ls_number_parameters 456
_refine_ls_number_reflns 6317
_refine_ls_number_restraints 0
_refine_ls_restrained_S_all 1.157
_refine_ls_R_factor_all 0.056
_refine_ls_R_factor_gt 0.037
_refine_ls_shift/su_max 0.002
_refine_ls_shift/su_mean 0.000
_refine_ls_structure_factor_coef Fsqd
_refine_ls_weighting_details 'calc w=1/[\s^2^(Fo^2^)+(0.0399P)^2^+2.1290P] where P=(Fo^2^+2Fc^2^)/3'
_refine_ls_weighting_scheme calc
_refine_ls_wR_factor_gt 0.082
_refine_ls_wR_factor_ref 0.088
_reflns_number_gt 4990
_reflns_number_total 6317
_reflns_threshold_expression I>2\s(I)
_cod_data_source_file ic302180t_si_002_4.cif
_cod_data_source_block Theshini82
_cod_original_sg_symbol_Hall ' -C 2yc'
_cod_original_sg_symbol_H-M 'C 2/c '
_cod_database_code 4333976

loop_
_symmetry_equiv_pos_as_xyz
'x, y, z'
'-x, y, -z+1/2'
'x+1/2, y+1/2, z'
'-x+1/2, y+1/2, -z+1/2'
'-x, -y, -z'
'x, -y, z-1/2'
'-x+1/2, -y+1/2, -z'
'x+1/2, -y+1/2, z-1/2'

loop_
_atom_site_label
_atom_site_type_symbol
_atom_site_fract_x
_atom_site_fract_y
_atom_site_fract_z
_atom_site_U_iso_or_equiv
_atom_site_adp_type
_atom_site_occupancy
_atom_site_symmetry_multiplicity
_atom_site_calc_flag
_atom_site_refinement_flags
_atom_site_disorder_assembly
_atom_site_disorder_group
Re1 Re 0.614051(6) 0.05058(2) 0.579595(8) 0.02946(9) Uani 1 1 d . . .
S1 S 0.54641(4) 0.20214(16) 0.47564(5) 0.0299(3) Uani 1 1 d . . .
O1 O 0.57108(11) -0.2642(5) 0.53463(16) 0.0488(10) Uani 1 1 d . . .
O2 O 0.64869(12) -0.1455(5) 0.68483(16) 0.0571(12) Uani 1 1 d . . .
O3 O 0.54066(12) 0.1082(5) 0.64280(16) 0.0497(10) Uani 1 1 d . . .
O4 O 0.53909(10) 0.0350(4) 0.46084(14) 0.0361(9) Uani 1 1 d . . .
O5 O 0.52768(10) 0.2774(5) 0.51980(13) 0.0388(9) Uani 1 1 d . . .
N1 N 0.64553(11) 0.2763(5) 0.60509(17) 0.0323(10) Uani 1 1 d . . .
N2 N 0.59822(11) 0.2113(5) 0.50144(16) 0.0274(9) Uani 1 1 d . . .
N3 N 0.66644(12) 0.0314(5) 0.53443(19) 0.0353(10) Uani 1 1 d . . .
N4 N 0.56330(14) 0.4912(6) 0.22304(18) 0.0398(11) Uani 1 1 d . . .
C1 C 0.58746(15) -0.1459(8) 0.5497(2) 0.0370(13) Uani 1 1 d . . .
C2 C 0.63543(16) -0.0715(7) 0.6449(3) 0.0422(14) Uani 1 1 d . . .
C3 C 0.56748(17) 0.0906(7) 0.6186(2) 0.0379(13) Uani 1 1 d . . .
C4 C 0.67296(16) 0.2938(7) 0.6518(2) 0.0444(14) Uani 1 1 d . . .
H4 H 0.6756 0.2090 0.6789 0.053 Uiso 1 1 calc R . .
C5 C 0.69682(18) 0.4272(7) 0.6613(3) 0.0522(16) Uani 1 1 d . . .
H5 H 0.7152 0.4348 0.6946 0.063 Uiso 1 1 calc R . .
C6 C 0.69391(18) 0.5497(7) 0.6222(3) 0.0521(16) Uani 1 1 d . . .
H6 H 0.7106 0.6423 0.6279 0.063 Uiso 1 1 calc R . .
C7 C 0.66617(16) 0.5378(7) 0.5735(3) 0.0452(14) Uani 1 1 d . . .
H7 H 0.6636 0.6221 0.5461 0.054 Uiso 1 1 calc R . .
C8 C 0.64239(14) 0.3988(6) 0.5663(2) 0.0310(11) Uani 1 1 d . . .
C9 C 0.60938(16) 0.3868(7) 0.5176(2) 0.0379(13) Uani 1 1 d . . .
H9A H 0.6177 0.4429 0.4844 0.046 Uiso 1 1 calc R . .
H9B H 0.5857 0.4436 0.5280 0.046 Uiso 1 1 calc R . .
C10 C 0.62210(15) 0.1475(7) 0.4564(2) 0.0375(13) Uani 1 1 d . . .
H10A H 0.6084 0.0523 0.4375 0.045 Uiso 1 1 calc R . .
H10B H 0.6239 0.2327 0.4276 0.045 Uiso 1 1 calc R . .
C11 C 0.66351(16) 0.0988(7) 0.4820(2) 0.0396(13) Uani 1 1 d . . .
C12 C 0.69623(18) 0.1133(9) 0.4521(3) 0.0609(18) Uani 1 1 d . . .
H12 H 0.6937 0.1618 0.4157 0.073 Uiso 1 1 calc R . .
C13 C 0.7325(2) 0.0542(10) 0.4775(4) 0.076(2) Uani 1 1 d . . .
H13 H 0.7551 0.0608 0.4580 0.091 Uiso 1 1 calc R . .
C14 C 0.7359(2) -0.0133(10) 0.5304(4) 0.071(2) Uani 1 1 d . . .
H14 H 0.7607 -0.0541 0.5476 0.085 Uiso 1 1 calc R . .
C15 C 0.70288(17) -0.0210(7) 0.5581(3) 0.0490(16) Uani 1 1 d . . .
H15 H 0.7055 -0.0646 0.5952 0.059 Uiso 1 1 calc R . .
C16 C 0.54169(13) 0.3309(6) 0.41544(19) 0.0296(11) Uani 1 1 d . . .
C17 C 0.53377(15) 0.4927(7) 0.4273(2) 0.0341(12) Uani 1 1 d . . .
H17 H 0.5297 0.5232 0.4645 0.041 Uiso 1 1 calc R . .
C18 C 0.53172(15) 0.6125(7) 0.3840(2) 0.0358(12) Uani 1 1 d . . .
H18 H 0.5254 0.7220 0.3918 0.043 Uiso 1 1 calc R . .
C19 C 0.53909(16) 0.5673(7) 0.3307(2) 0.0362(13) Uani 1 1 d . . .
H19 H 0.5379 0.6477 0.3020 0.043 Uiso 1 1 calc R . .
C20 C 0.54841(14) 0.4035(7) 0.3170(2) 0.0311(12) Uani 1 1 d . . .
C21 C 0.55720(15) 0.3599(7) 0.2604(2) 0.0360(13) Uani 1 1 d . . .
C22 C 0.55812(17) 0.1994(7) 0.2462(2) 0.0452(15) Uani 1 1 d . . .
H22 H 0.5617 0.1699 0.2087 0.054 Uiso 1 1 calc R . .
C23 C 0.5538(2) 0.0767(7) 0.2861(2) 0.0494(16) Uani 1 1 d . . .
H23 H 0.5538 -0.0336 0.2744 0.059 Uiso 1 1 calc R . .
C24 C 0.54958(17) 0.1116(7) 0.3418(2) 0.0418(14) Uani 1 1 d . . .
H24 H 0.5483 0.0264 0.3684 0.050 Uiso 1 1 calc R . .
C25 C 0.54718(14) 0.2760(6) 0.35869(19) 0.0302(11) Uani 1 1 d . . .
C26 C 0.59866(18) 0.5932(8) 0.2410(3) 0.0539(16) Uani 1 1 d . . .
H26A H 0.5997 0.6194 0.2812 0.081 Uiso 1 1 calc R . .
H26B H 0.5970 0.6939 0.2189 0.081 Uiso 1 1 calc R . .
H26C H 0.6227 0.5337 0.2347 0.081 Uiso 1 1 calc R . .
C27 C 0.56266(19) 0.4454(7) 0.1627(2) 0.0486(16) Uani 1 1 d . . .
H27A H 0.5866 0.3833 0.1580 0.073 Uiso 1 1 calc R . .
H27B H 0.5618 0.5439 0.1395 0.073 Uiso 1 1 calc R . .
H27C H 0.5392 0.3788 0.1508 0.073 Uiso 1 1 calc R . .
B1 B 0.65325(15) 0.6990(6) 0.3981(2) 0.057(2) Uani 0.932(3) 1 d P . .
Br1 Br 0.65325(15) 0.6990(6) 0.3981(2) 0.057(2) Uani 0.068(3) 1 d P . .
F1 F 0.63948(15) 0.5369(5) 0.3902(2) 0.0869(14) Uani 0.932(3) 1 d . A .
F2 F 0.6881(7) 0.708(2) 0.426(2) 0.150(18) Uani 0.37(3) 1 d P A 1
F3 F 0.6261(9) 0.746(2) 0.4412(13) 0.110(10) Uani 0.34(3) 1 d P A 1
F4 F 0.6475(10) 0.793(3) 0.3568(7) 0.123(10) Uani 0.34(3) 1 d P A 1
F5 F 0.6868(5) 0.7186(16) 0.3806(7) 0.116(5) Uani 0.59(3) 1 d P A 2
F6 F 0.6573(8) 0.7206(18) 0.4583(4) 0.131(9) Uani 0.59(3) 1 d P A 2
F7 F 0.6247(4) 0.8029(12) 0.3754(7) 0.092(5) Uani 0.59(3) 1 d P A 2
O1W O 0.7168(2) 0.8579(10) 0.2782(3) 0.142(3) Uani 1 1 d . B 2
O2W O 0.74664(19) 0.0545(9) 0.1957(3) 0.130(3) Uani 1 1 d . C 2
O3W O 0.8037(4) -0.1431(14) 0.1711(5) 0.265(6) Uani 1 1 d . D 2
O4W O 0.6557(6) 1.064(3) 0.3125(6) 0.398(12) Uani 1 1 d . E 2

loop_
_atom_site_aniso_label
_atom_site_aniso_U_11
_atom_site_aniso_U_22
_atom_site_aniso_U_33
_atom_site_aniso_U_23
_atom_site_aniso_U_13
_atom_site_aniso_U_12
Re1 0.03018(13) 0.02775(14) 0.02965(13) -0.00038(9) 0.00077(8) 0.00142(9)
S1 0.0295(6) 0.0346(8) 0.0257(6) 0.0001(5) 0.0034(5) 0.0018(6)
O1 0.057(3) 0.031(2) 0.054(2) -0.005(2) -0.008(2) -0.004(2)
O2 0.063(3) 0.059(3) 0.045(2) 0.020(2) -0.010(2) 0.007(2)
O3 0.046(2) 0.064(3) 0.043(2) 0.007(2) 0.0196(19) 0.010(2)
O4 0.040(2) 0.035(2) 0.0322(19) -0.0030(16) 0.0010(16) -0.0056(17)
O5 0.0360(19) 0.053(2) 0.0283(18) 0.0074(17) 0.0080(15) 0.0112(18)
N1 0.029(2) 0.031(2) 0.035(2) -0.006(2) -0.0022(18) 0.0046(19)
N2 0.029(2) 0.027(2) 0.026(2) 0.0032(18) 0.0027(17) 0.0019(18)
N3 0.031(2) 0.032(3) 0.043(3) -0.004(2) 0.0045(19) 0.008(2)
N4 0.047(3) 0.046(3) 0.028(2) 0.004(2) 0.008(2) 0.000(2)
C1 0.036(3) 0.045(4) 0.029(3) 0.008(3) 0.001(2) 0.011(3)
C2 0.030(3) 0.042(4) 0.054(4) -0.004(3) 0.006(3) -0.004(3)
C3 0.048(3) 0.033(3) 0.029(3) 0.004(2) -0.007(3) 0.003(3)
C4 0.044(3) 0.046(4) 0.041(3) -0.003(3) -0.004(3) -0.001(3)
C5 0.046(4) 0.046(4) 0.060(4) -0.016(3) -0.009(3) -0.007(3)
C6 0.045(3) 0.034(4) 0.074(4) -0.015(3) -0.007(3) -0.007(3)
C7 0.040(3) 0.031(3) 0.063(4) -0.004(3) 0.001(3) -0.001(3)
C8 0.027(3) 0.027(3) 0.039(3) -0.002(2) 0.005(2) 0.002(2)
C9 0.041(3) 0.031(3) 0.039(3) 0.001(2) -0.005(2) 0.003(3)
C10 0.039(3) 0.040(3) 0.035(3) 0.000(3) 0.009(2) 0.002(3)
C11 0.038(3) 0.042(3) 0.041(3) 0.000(3) 0.011(2) 0.005(3)
C12 0.047(4) 0.074(5) 0.066(4) 0.007(4) 0.026(3) -0.001(4)
C13 0.036(4) 0.108(7) 0.086(6) -0.008(5) 0.024(4) 0.005(4)
C14 0.035(4) 0.089(6) 0.087(6) -0.011(5) 0.004(4) 0.014(4)
C15 0.035(3) 0.048(4) 0.062(4) -0.007(3) -0.002(3) 0.008(3)
C16 0.030(3) 0.033(3) 0.025(2) -0.005(2) 0.001(2) 0.002(2)
C17 0.031(3) 0.041(3) 0.030(3) -0.006(2) 0.001(2) 0.004(2)
C18 0.035(3) 0.028(3) 0.042(3) -0.004(2) -0.001(2) 0.005(2)
C19 0.039(3) 0.039(3) 0.029(3) 0.002(2) -0.001(2) -0.001(3)
C20 0.029(3) 0.037(3) 0.026(3) -0.001(2) 0.001(2) -0.002(2)
C21 0.037(3) 0.045(4) 0.026(3) 0.001(3) 0.005(2) -0.001(3)
C22 0.061(4) 0.048(4) 0.027(3) -0.009(3) 0.009(3) 0.003(3)
C23 0.075(4) 0.035(3) 0.039(3) -0.009(3) 0.009(3) 0.005(3)
C24 0.067(4) 0.034(3) 0.025(3) -0.005(2) 0.008(3) -0.003(3)
C25 0.031(3) 0.035(3) 0.024(2) -0.005(2) 0.003(2) 0.001(2)
C26 0.056(4) 0.059(4) 0.048(4) 0.016(3) 0.008(3) -0.010(3)
C27 0.054(4) 0.062(4) 0.030(3) 0.005(3) 0.004(3) 0.004(3)
B1 0.056(4) 0.046(3) 0.065(4) -0.001(2) -0.005(2) 0.003(2)
Br1 0.056(4) 0.046(3) 0.065(4) -0.001(2) -0.005(2) 0.003(2)
F1 0.110(4) 0.065(3) 0.087(3) -0.008(2) 0.019(3) -0.004(3)
F2 0.075(13) 0.113(13) 0.23(4) 0.00(2) -0.09(2) 0.007(11)
F3 0.137(19) 0.083(11) 0.13(2) -0.042(12) 0.071(16) -0.004(12)
F4 0.12(2) 0.183(19) 0.066(10) 0.062(11) -0.007(10) -0.022(17)
F5 0.097(10) 0.136(9) 0.119(11) 0.024(9) 0.034(9) 0.002(7)
F6 0.22(2) 0.127(10) 0.044(5) -0.013(5) 0.012(8) -0.079(14)
F7 0.070(7) 0.067(6) 0.132(11) -0.005(6) -0.014(7) 0.014(5)
O1W 0.124(5) 0.174(7) 0.123(5) -0.048(5) 0.005(4) -0.030(6)
O2W 0.091(4) 0.188(8) 0.100(5) -0.033(5) -0.031(4) 0.000(4)
O3W 0.371(17) 0.156(9) 0.273(13) -0.071(10) 0.062(12) -0.092(11)
O4W 0.40(2) 0.57(4) 0.195(13) 0.040(16) -0.061(15) 0.09(2)

loop_
_atom_type_symbol
_atom_type_description
_atom_type_scat_dispersion_real
_atom_type_scat_dispersion_imag
_atom_type_scat_source
C C 0.0033 0.0016 'International Tables Vol C Tables 4.2.6.8 and 6.1.1.4'
H H 0.0000 0.0000 'International Tables Vol C Tables 4.2.6.8 and 6.1.1.4'
B B 0.0013 0.0007 'International Tables Vol C Tables 4.2.6.8 and 6.1.1.4'
F F 0.0171 0.0103 'International Tables Vol C Tables 4.2.6.8 and 6.1.1.4'
N N 0.0061 0.0033 'International Tables Vol C Tables 4.2.6.8 and 6.1.1.4'
O O 0.0106 0.0060 'International Tables Vol C Tables 4.2.6.8 and 6.1.1.4'
Re Re -1.0185 7.2310 'International Tables Vol C Tables 4.2.6.8 and 6.1.1.4'
S S 0.1246 0.1234 'International Tables Vol C Tables 4.2.6.8 and 6.1.1.4'
Br Br -0.2901 2.4595 'International Tables Vol C Tables 4.2.6.8 and 6.1.1.4'

loop_
_geom_angle_atom_site_label_1
_geom_angle_atom_site_label_2
_geom_angle_atom_site_label_3
_geom_angle
C2 Re1 C1 88.5(2)
C2 Re1 C3 87.0(2)
C1 Re1 C3 87.0(2)
C2 Re1 N1 95.53(19)
C1 Re1 N1 174.44(19)
C3 Re1 N1 96.96(19)
C2 Re1 N3 96.5(2)
C1 Re1 N3 97.37(19)
C3 Re1 N3 174.4(2)
N1 Re1 N3 78.42(16)
C2 Re1 N2 171.19(18)
C1 Re1 N2 97.47(17)
C3 Re1 N2 99.69(17)
N1 Re1 N2 78.08(14)
N3 Re1 N2 76.37(15)
O4 S1 O5 120.9(2)
O4 S1 C16 112.2(2)
O5 S1 C16 109.4(2)
O4 S1 N2 104.9(2)
O5 S1 N2 103.7(2)
C16 S1 N2 103.7(2)
C8 N1 C4 117.5(5)
C8 N1 Re1 116.4(3)
C4 N1 Re1 125.1(4)
C10 N2 C9 111.5(4)
C10 N2 S1 109.4(3)
C9 N2 S1 109.1(3)
C10 N2 Re1 106.5(3)
C9 N2 Re1 108.3(3)
S1 N2 Re1 111.99(19)
C11 N3 C15 117.8(5)
C11 N3 Re1 116.8(3)
C15 N3 Re1 124.6(4)
C21 N4 C26 115.0(4)
C21 N4 C27 115.3(5)
C26 N4 C27 109.6(4)
O1 C1 Re1 176.4(5)
O2 C2 Re1 179.6(5)
O3 C3 Re1 177.0(5)
C5 C4 N1 123.3(6)
C5 C4 H4 118.3
N1 C4 H4 118.3
C4 C5 C6 119.2(6)
C4 C5 H5 120.4
C6 C5 H5 120.4
C5 C6 C7 119.7(5)
C5 C6 H6 120.1
C7 C6 H6 120.1
C8 C7 C6 118.4(5)
C8 C7 H7 120.8
C6 C7 H7 120.8
N1 C8 C7 121.7(5)
N1 C8 C9 117.4(4)
C7 C8 C9 120.6(5)
C8 C9 N2 113.0(4)
C8 C9 H9A 109.0
N2 C9 H9A 109.0
C8 C9 H9B 109.0
N2 C9 H9B 109.0
H9A C9 H9B 107.8
C11 C10 N2 111.0(4)
C11 C10 H10A 109.4
N2 C10 H10A 109.4
C11 C10 H10B 109.4
N2 C10 H10B 109.4
H10A C10 H10B 108.0
N3 C11 C12 122.2(5)
N3 C11 C10 115.7(5)
C12 C11 C10 121.9(5)
C13 C12 C11 117.8(6)
C13 C12 H12 121.1
C11 C12 H12 121.1
C14 C13 C12 120.6(6)
C14 C13 H13 119.7
C12 C13 H13 119.7
C13 C14 C15 118.9(6)
C13 C14 H14 120.6
C15 C14 H14 120.6
N3 C15 C14 122.7(6)
N3 C15 H15 118.7
C14 C15 H15 118.7
C17 C16 C25 122.2(5)
C17 C16 S1 113.9(4)
C25 C16 S1 123.8(4)
C16 C17 C18 120.5(5)
C16 C17 H17 119.8
C18 C17 H17 119.8
C19 C18 C17 119.0(5)
C19 C18 H18 120.5
C17 C18 H18 120.5
C18 C19 C20 122.4(5)
C18 C19 H19 118.8
C20 C19 H19 118.8
C19 C20 C25 119.8(5)
C19 C20 C21 121.2(5)
C25 C20 C21 118.9(5)
C22 C21 N4 124.4(5)
C22 C21 C20 118.7(5)
N4 C21 C20 116.9(5)
C21 C22 C23 121.2(5)
C21 C22 H22 119.4
C23 C22 H22 119.4
C24 C23 C22 122.2(5)
C24 C23 H23 118.9
C22 C23 H23 118.9
C23 C24 C25 119.1(5)
C23 C24 H24 120.4
C25 C24 H24 120.4
C24 C25 C20 119.2(4)
C24 C25 C16 125.2(5)
C20 C25 C16 115.5(4)
N4 C26 H26A 109.5
N4 C26 H26B 109.5
H26A C26 H26B 109.5
N4 C26 H26C 109.5
H26A C26 H26C 109.5
H26B C26 H26C 109.5
N4 C27 H27A 109.5
N4 C27 H27B 109.5
H27A C27 H27B 109.5
N4 C27 H27C 109.5
H27A C27 H27C 109.5
H27B C27 H27C 109.5
F4 B1 F2 114.1(17)
F5 B1 F7 114.5(9)
F4 B1 F1 117.5(10)
F5 B1 F1 111.7(8)
F2 B1 F1 113.1(10)
F7 B1 F1 109.4(6)
F5 B1 F6 109.6(8)
F7 B1 F6 107.2(10)
F1 B1 F6 103.8(6)
F4 B1 F3 109.2(15)
F2 B1 F3 104.0(16)

loop_
_geom_bond_atom_site_label_1
_geom_bond_atom_site_label_2
_geom_bond_distance
Re1 C2 1.900(6)
Re1 C1 1.925(6)
Re1 C3 1.945(6)
Re1 N1 2.170(4)
Re1 N3 2.181(4)
Re1 N2 2.272(4)
S1 O4 1.420(3)
S1 O5 1.425(4)
S1 C16 1.759(5)
S1 N2 1.776(4)
O1 C1 1.144(6)
O2 C2 1.160(6)
O3 C3 1.138(6)
N1 C8 1.351(6)
N1 C4 1.354(6)
N2 C10 1.505(6)
N2 C9 1.515(6)
N3 C11 1.347(7)
N3 C15 1.352(7)
N4 C21 1.418(7)
N4 C26 1.471(7)
N4 C27 1.472(6)
C4 C5 1.353(8)
C4 H4 0.9400
C5 C6 1.355(8)
C5 H5 0.9400
C6 C7 1.391(8)
C6 H6 0.9400
C7 C8 1.385(7)
C7 H7 0.9400
C8 C9 1.498(6)
C9 H9A 0.9800
C9 H9B 0.9800
C10 C11 1.502(7)
C10 H10A 0.9800
C10 H10B 0.9800
C11 C12 1.388(8)
C12 C13 1.379(9)
C12 H12 0.9400
C13 C14 1.357(10)
C13 H13 0.9400
C14 C15 1.363(9)
C14 H14 0.9400
C15 H15 0.9400
C16 C17 1.381(7)
C16 C25 1.448(6)
C17 C18 1.409(7)
C17 H17 0.9400
C18 C19 1.366(7)
C18 H18 0.9400
C19 C20 1.418(7)
C19 H19 0.9400
C20 C25 1.436(7)
C20 C21 1.451(7)
C21 C22 1.352(8)
C22 C23 1.395(8)
C22 H22 0.9400
C23 C24 1.373(7)
C23 H23 0.9400
C24 C25 1.403(7)
C24 H24 0.9400
C26 H26A 0.9700
C26 H26B 0.9700
C26 H26C 0.9700
C27 H27A 0.9700
C27 H27B 0.9700
C27 H27C 0.9700
B1 F4 1.238(17)
B1 F5 1.262(12)
B1 F2 1.271(15)
B1 F7 1.341(10)
B1 F1 1.404(6)
B1 F6 1.422(10)
B1 F3 1.502(16)

loop_
_geom_torsion_atom_site_label_1
_geom_torsion_atom_site_label_2
_geom_torsion_atom_site_label_3
_geom_torsion_atom_site_label_4
_geom_torsion
C2 Re1 N1 C8 172.9(4)
C3 Re1 N1 C8 -99.5(4)
N3 Re1 N1 C8 77.3(4)
N2 Re1 N1 C8 -1.0(3)
C2 Re1 N1 C4 4.8(5)
C3 Re1 N1 C4 92.5(4)
N3 Re1 N1 C4 -90.7(4)
N2 Re1 N1 C4 -169.1(4)
O4 S1 N2 C10 56.8(4)
O5 S1 N2 C10 -175.4(3)
C16 S1 N2 C10 -61.0(4)
O4 S1 N2 C9 179.0(3)
O5 S1 N2 C9 -53.2(4)
C16 S1 N2 C9 61.2(4)
O4 S1 N2 Re1 -61.1(2)
O5 S1 N2 Re1 66.7(2)
C16 S1 N2 Re1 -178.9(2)
C1 Re1 N2 C10 -70.4(3)
C3 Re1 N2 C10 -158.7(3)
N1 Re1 N2 C10 106.2(3)
N3 Re1 N2 C10 25.4(3)
C1 Re1 N2 C9 169.6(3)
C3 Re1 N2 C9 81.3(3)
N1 Re1 N2 C9 -13.8(3)
N3 Re1 N2 C9 -94.6(3)
C1 Re1 N2 S1 49.2(2)
C3 Re1 N2 S1 -39.1(3)
N1 Re1 N2 S1 -134.2(2)
N3 Re1 N2 S1 145.0(2)
C2 Re1 N3 C11 177.2(4)
C1 Re1 N3 C11 87.8(4)
N1 Re1 N3 C11 -88.5(4)
N2 Re1 N3 C11 -8.1(4)
C2 Re1 N3 C15 -12.8(5)
C1 Re1 N3 C15 -102.2(5)
N1 Re1 N3 C15 81.5(4)
N2 Re1 N3 C15 161.9(5)
C8 N1 C4 C5 0.5(8)
Re1 N1 C4 C5 168.5(4)
N1 C4 C5 C6 -1.0(9)
C4 C5 C6 C7 1.0(10)
C5 C6 C7 C8 -0.5(9)
C4 N1 C8 C7 -0.1(7)
Re1 N1 C8 C7 -169.1(4)
C4 N1 C8 C9 -174.2(5)
Re1 N1 C8 C9 16.8(6)
C6 C7 C8 N1 0.1(8)
C6 C7 C8 C9 174.0(5)
N1 C8 C9 N2 -29.6(7)
C7 C8 C9 N2 156.2(5)
C10 N2 C9 C8 -90.7(5)
S1 N2 C9 C8 148.3(4)
Re1 N2 C9 C8 26.2(5)
C9 N2 C10 C11 78.6(5)
S1 N2 C10 C11 -160.6(4)
Re1 N2 C10 C11 -39.3(5)
C15 N3 C11 C12 0.9(9)
Re1 N3 C11 C12 171.6(5)
C15 N3 C11 C10 177.1(5)
Re1 N3 C11 C10 -12.2(6)
N2 C10 C11 N3 35.8(7)
N2 C10 C11 C12 -147.9(6)
N3 C11 C12 C13 0.7(10)
C10 C11 C12 C13 -175.3(6)
C11 C12 C13 C14 -1.0(12)
C12 C13 C14 C15 -0.3(12)
C11 N3 C15 C14 -2.3(9)
Re1 N3 C15 C14 -172.2(5)
C13 C14 C15 N3 2.0(11)
O4 S1 C16 C17 157.3(4)
O5 S1 C16 C17 20.2(4)
N2 S1 C16 C17 -90.1(4)
O4 S1 C16 C25 -25.2(5)
O5 S1 C16 C25 -162.3(4)
N2 S1 C16 C25 87.4(4)
C25 C16 C17 C18 -1.6(7)
S1 C16 C17 C18 175.9(4)
C16 C17 C18 C19 -2.3(7)
C17 C18 C19 C20 0.6(8)
C18 C19 C20 C25 5.0(8)
C18 C19 C20 C21 -178.3(5)
C26 N4 C21 C22 -116.8(6)
C27 N4 C21 C22 12.2(8)
C26 N4 C21 C20 64.9(6)
C27 N4 C21 C20 -166.2(5)
C19 C20 C21 C22 -167.2(5)
C25 C20 C21 C22 9.6(7)
C19 C20 C21 N4 11.3(7)
C25 C20 C21 N4 -172.0(4)
N4 C21 C22 C23 176.8(5)
C20 C21 C22 C23 -4.9(9)
C21 C22 C23 C24 -1.9(10)
C22 C23 C24 C25 3.8(10)
C23 C24 C25 C20 1.2(8)
C23 C24 C25 C16 178.4(5)
C19 C20 C25 C24 169.0(5)
C21 C20 C25 C24 -7.8(7)
C19 C20 C25 C16 -8.4(7)
C21 C20 C25 C16 174.8(4)
C17 C16 C25 C24 -170.4(5)
S1 C16 C25 C24 12.3(7)
C17 C16 C25 C20 6.9(7)
S1 C16 C25 C20 -170.4(4)
